data_7155436
loop_
_publ_author_name
'Chen, Pengquan'
'Zhu, Chuanle'
'Zhu, Rui'
'Lin, Zhiming'
'Wu, Wanqing'
'Jiang, Huanfeng'

_publ_section_title
;
 Synthesis of 3-azabicyclo[3.1.0]hexane derivatives via
 palladium-catalyzed cyclopropanation of maleimides with
 N-tosylhydrazones: practical and facile access to CP-866,087.
;
_journal_issue 5
_journal_name_full 'Organic &amp; biomolecular chemistry'
_journal_page_first 1228
_journal_page_last 1235
_journal_paper_doi 10.1039/c6ob02137a
_journal_volume 15
_journal_year 2017
_chemical_formula_sum 'C16 H18 Br N O2'
_chemical_formula_weight 336.22
_chemical_name_systematic
; 
 ? 
;
_space_group_IT_number 14
_symmetry_space_group_name_Hall '-P 2ybc'
_symmetry_space_group_name_H-M 'P 1 21/c 1'
_atom_sites_solution_hydrogens geom
_atom_sites_solution_primary direct
_atom_sites_solution_secondary difmap
_audit_creation_method SHELXL-97
_audit_update_record
;
2016-07-01 deposited with the CCDC.
2017-01-05 downloaded from the CCDC.
;
_cell_angle_alpha 90.00
_cell_angle_beta 101.19(3)
_cell_angle_gamma 90.00
_cell_formula_units_Z 4
_cell_length_a 6.9645(14)
_cell_length_b 14.893(3)
_cell_length_c 14.570(3)
_cell_measurement_temperature 293(2)
_cell_volume 1482.5(5)
_computing_structure_refinement 'SHELXL-97 (Sheldrick, 1997)'
_computing_structure_solution 'SHELXS-97 (Sheldrick, 1990)'
_diffrn_ambient_temperature 293(2)
_diffrn_measured_fraction_theta_full 0.996
_diffrn_measured_fraction_theta_max 0.996
_diffrn_radiation_monochromator graphite
_diffrn_radiation_source 'fine-focus sealed tube'
_diffrn_radiation_type MoK\a
_diffrn_radiation_wavelength 0.71073
_diffrn_reflns_av_R_equivalents 0.0343
_diffrn_reflns_av_sigmaI/netI 0.0345
_diffrn_reflns_limit_h_max 8
_diffrn_reflns_limit_h_min -8
_diffrn_reflns_limit_k_max 17
_diffrn_reflns_limit_k_min -17
_diffrn_reflns_limit_l_max 15
_diffrn_reflns_limit_l_min -17
_diffrn_reflns_number 8027
_diffrn_reflns_theta_full 25.00
_diffrn_reflns_theta_max 25.00
_diffrn_reflns_theta_min 3.08
_exptl_absorpt_coefficient_mu 2.774
_exptl_absorpt_correction_T_max 0.7689
_exptl_absorpt_correction_T_min 0.7689
_exptl_crystal_density_diffrn 1.506
_exptl_crystal_density_method 'not measured'
_exptl_crystal_F_000 688
_exptl_crystal_size_max 0.10
_exptl_crystal_size_mid 0.10
_exptl_crystal_size_min 0.10
_refine_diff_density_max 0.776
_refine_diff_density_min -0.669
_refine_diff_density_rms 0.113
_refine_ls_extinction_coef 0.0032(9)
_refine_ls_extinction_expression Fc^*^=kFc[1+0.001xFc^2^\l^3^/sin(2\q)]^-1/4^
_refine_ls_extinction_method SHELXL
_refine_ls_goodness_of_fit_ref 1.153
_refine_ls_hydrogen_treatment mixed
_refine_ls_matrix_type full
_refine_ls_number_parameters 182
_refine_ls_number_reflns 2607
_refine_ls_number_restraints 0
_refine_ls_restrained_S_all 1.153
_refine_ls_R_factor_all 0.0774
_refine_ls_R_factor_gt 0.0396
_refine_ls_shift/su_max 0.001
_refine_ls_shift/su_mean 0.000
_refine_ls_structure_factor_coef Fsqd
_refine_ls_weighting_details 'calc w=1/[\s^2^(Fo^2^)+(0.0357P)^2^+3.6372P] where P=(Fo^2^+2Fc^2^)/3'
_refine_ls_weighting_scheme calc
_refine_ls_wR_factor_gt 0.0845
_refine_ls_wR_factor_ref 0.1299
_reflns_number_gt 1767
_reflns_number_total 2607
_reflns_threshold_expression >2sigma(I)
_cod_data_source_file c6ob02137a2.cif
_cod_data_source_block chen
_cod_depositor_comments 'Adding full bibliography for 7155436--7155437.cif.'
_cod_database_code 7155436

loop_
_symmetry_equiv_pos_as_xyz
'x, y, z'
'-x, y+1/2, -z+1/2'
'-x, -y, -z'
'x, -y-1/2, z-1/2'

loop_
_atom_site_label
_atom_site_type_symbol
_atom_site_fract_x
_atom_site_fract_y
_atom_site_fract_z
_atom_site_U_iso_or_equiv
_atom_site_adp_type
_atom_site_occupancy
_atom_site_symmetry_multiplicity
_atom_site_calc_flag
_atom_site_refinement_flags
Br1 Br 0.37695(8) 0.40550(4) 0.85848(5) 0.0606(3) Uani 1 1 d .
N1 N 1.2278(5) 0.7631(3) 1.0361(3) 0.0395(9) Uani 1 1 d .
C9 C 1.0189(7) 0.6393(3) 1.0035(3) 0.0401(11) Uani 1 1 d .
H9A H 0.9879 0.5834 1.0331 0.048 Uiso 1 1 calc R
C8 C 1.1614(6) 0.6375(3) 0.9396(3) 0.0402(11) Uani 1 1 d .
H8A H 1.2225 0.5805 0.9279 0.048 Uiso 1 1 calc R
C1 C 0.5983(7) 0.4601(3) 0.8247(4) 0.0442(12) Uani 1 1 d .
C10 C 1.0669(7) 0.7208(3) 1.0614(3) 0.0411(12) Uani 1 1 d .
C7 C 0.9467(6) 0.6525(3) 0.8993(3) 0.0385(11) Uani 1 1 d .
C5 C 0.8492(7) 0.5716(3) 0.8490(3) 0.0373(11) Uani 1 1 d .
C11 C 1.2855(7) 0.7184(4) 0.9625(4) 0.0449(12) Uani 1 1 d .
C6 C 0.6841(6) 0.5339(3) 0.8728(3) 0.0405(12) Uani 1 1 d .
H6A H 0.6312 0.5583 0.9211 0.049 Uiso 1 1 calc R
C12 C 1.3144(8) 0.8472(3) 1.0834(4) 0.0478(13) Uani 1 1 d .
C4 C 0.9206(8) 0.5353(4) 0.7754(4) 0.0516(13) Uani 1 1 d .
H4A H 1.0293 0.5611 0.7575 0.062 Uiso 1 1 calc R
C2 C 0.6716(8) 0.4229(4) 0.7525(4) 0.0515(14) Uani 1 1 d .
H2A H 0.6128 0.3727 0.7211 0.062 Uiso 1 1 calc R
C3 C 0.8336(9) 0.4613(4) 0.7276(4) 0.0605(16) Uani 1 1 d .
H3A H 0.8846 0.4373 0.6785 0.073 Uiso 1 1 calc R
C16 C 0.8696(7) 0.7410(3) 0.8580(4) 0.0478(13) Uani 1 1 d .
H16A H 0.7305 0.7369 0.8369 0.072 Uiso 1 1 calc R
H16B H 0.9305 0.7554 0.8062 0.072 Uiso 1 1 calc R
H16C H 0.8986 0.7870 0.9048 0.072 Uiso 1 1 calc R
O1 O 1.4125(6) 0.7407(3) 0.9216(3) 0.0709(13) Uani 1 1 d .
O2 O 0.9806(6) 0.7463(3) 1.1204(3) 0.0596(10) Uani 1 1 d .
C14 C 1.1629(9) 0.9211(4) 1.0626(4) 0.0673(18) Uani 1 1 d .
H14A H 1.1303 0.9311 0.9963 0.101 Uiso 1 1 calc R
H14B H 1.2149 0.9753 1.0933 0.101 Uiso 1 1 calc R
H14C H 1.0474 0.9037 1.0849 0.101 Uiso 1 1 calc R
C13 C 1.3684(9) 0.8298(4) 1.1881(4) 0.0628(17) Uani 1 1 d .
H13A H 1.4641 0.7827 1.1999 0.094 Uiso 1 1 calc R
H13B H 1.2536 0.8121 1.2109 0.094 Uiso 1 1 calc R
H13C H 1.4216 0.8835 1.2195 0.094 Uiso 1 1 calc R
C15 C 1.4991(10) 0.8750(5) 1.0497(5) 0.080(2) Uani 1 1 d .
H15A H 1.4685 0.8857 0.9835 0.121 Uiso 1 1 calc R
H15B H 1.5946 0.8279 1.0630 0.121 Uiso 1 1 calc R
H15C H 1.5507 0.9288 1.0814 0.121 Uiso 1 1 calc R

loop_
_atom_site_aniso_label
_atom_site_aniso_U_11
_atom_site_aniso_U_22
_atom_site_aniso_U_33
_atom_site_aniso_U_23
_atom_site_aniso_U_13
_atom_site_aniso_U_12
Br1 0.0468(3) 0.0539(4) 0.0820(5) -0.0096(3) 0.0148(3) -0.0088(3)
N1 0.037(2) 0.041(2) 0.039(2) -0.0066(19) 0.0040(17) -0.0004(18)
C9 0.043(3) 0.037(3) 0.038(3) 0.002(2) 0.002(2) -0.005(2)
C8 0.034(2) 0.042(3) 0.043(3) -0.003(2) 0.002(2) 0.003(2)
C1 0.043(3) 0.041(3) 0.045(3) 0.001(2) 0.000(2) 0.007(2)
C10 0.038(3) 0.047(3) 0.036(3) 0.001(2) 0.004(2) 0.002(2)
C7 0.035(2) 0.043(3) 0.036(3) 0.002(2) 0.004(2) -0.001(2)
C5 0.040(2) 0.034(3) 0.036(3) 0.003(2) 0.002(2) 0.000(2)
C11 0.035(3) 0.055(3) 0.043(3) -0.008(3) 0.001(2) 0.001(2)
C6 0.037(2) 0.042(3) 0.039(3) -0.001(2) -0.001(2) 0.005(2)
C12 0.053(3) 0.039(3) 0.048(3) -0.004(2) 0.001(2) -0.001(2)
C4 0.053(3) 0.056(3) 0.046(3) -0.006(3) 0.011(2) -0.011(3)
C2 0.056(3) 0.045(3) 0.050(3) -0.008(3) 0.001(3) -0.007(3)
C3 0.074(4) 0.063(4) 0.046(3) -0.011(3) 0.017(3) -0.009(3)
C16 0.048(3) 0.042(3) 0.048(3) 0.003(3) -0.004(2) 0.004(2)
O1 0.053(2) 0.092(3) 0.074(3) -0.028(2) 0.029(2) -0.028(2)
O2 0.058(2) 0.077(3) 0.048(2) -0.012(2) 0.0196(19) -0.002(2)
C14 0.086(4) 0.047(3) 0.063(4) -0.006(3) -0.001(3) 0.024(3)
C13 0.077(4) 0.048(3) 0.053(4) -0.008(3) -0.015(3) 0.003(3)
C15 0.070(4) 0.070(4) 0.102(6) -0.022(4) 0.019(4) -0.025(3)

loop_
_atom_type_symbol
_atom_type_description
_atom_type_scat_dispersion_real
_atom_type_scat_dispersion_imag
_atom_type_scat_source
C C 0.0033 0.0016 'International Tables Vol C Tables 4.2.6.8 and 6.1.1.4'
H H 0.0000 0.0000 'International Tables Vol C Tables 4.2.6.8 and 6.1.1.4'
N N 0.0061 0.0033 'International Tables Vol C Tables 4.2.6.8 and 6.1.1.4'
O O 0.0106 0.0060 'International Tables Vol C Tables 4.2.6.8 and 6.1.1.4'
Br Br -0.2901 2.4595 'International Tables Vol C Tables 4.2.6.8 and 6.1.1.4'

loop_
_geom_angle_atom_site_label_1
_geom_angle_atom_site_label_2
_geom_angle_atom_site_label_3
_geom_angle
C11 N1 C10 110.8(4)
C11 N1 C12 127.3(4)
C10 N1 C12 121.9(4)
C10 C9 C8 105.5(4)
C10 C9 C7 117.3(4)
C8 C9 C7 60.5(3)
C11 C8 C9 106.0(4)
C11 C8 C7 117.2(4)
C9 C8 C7 60.8(3)
C2 C1 C6 121.6(5)
C2 C1 Br1 118.0(4)
C6 C1 Br1 120.4(4)
O2 C10 N1 125.7(5)
O2 C10 C9 125.4(5)
N1 C10 C9 108.9(4)
C5 C7 C16 114.5(4)
C5 C7 C8 113.0(4)
C16 C7 C8 122.2(4)
C5 C7 C9 114.5(4)
C16 C7 C9 122.5(4)
C8 C7 C9 58.8(3)
C4 C5 C6 118.6(5)
C4 C5 C7 119.8(4)
C6 C5 C7 121.5(4)
O1 C11 N1 126.9(5)
O1 C11 C8 124.3(5)
N1 C11 C8 108.7(4)
C1 C6 C5 119.8(5)
N1 C12 C14 108.2(4)
N1 C12 C15 111.6(5)
C14 C12 C15 109.8(5)
N1 C12 C13 108.5(4)
C14 C12 C13 110.6(5)
C15 C12 C13 108.1(5)
C3 C4 C5 121.1(5)
C1 C2 C3 118.8(5)
C2 C3 C4 120.1(5)

loop_
_geom_bond_atom_site_label_1
_geom_bond_atom_site_label_2
_geom_bond_distance
Br1 C1 1.891(5)
N1 C11 1.386(6)
N1 C10 1.397(6)
N1 C12 1.498(6)
C9 C10 1.479(7)
C9 C8 1.487(7)
C9 C7 1.517(7)
C8 C11 1.482(7)
C8 C7 1.513(6)
C1 C2 1.371(7)
C1 C6 1.376(7)
C10 O2 1.202(6)
C7 C5 1.502(6)
C7 C16 1.503(7)
C5 C4 1.377(7)
C5 C6 1.383(6)
C11 O1 1.206(6)
C12 C14 1.513(7)
C12 C15 1.520(8)
C12 C13 1.521(7)
C4 C3 1.380(7)
C2 C3 1.375(8)
